data_1556438
loop_
_publ_author_name
'Muller, I.'
'Schneider, C.'
'Pietzonka, C.'
'Kraus, F.'
'Werncke, C.G.'

_publ_section_title
;
 Reduction of 2,2'-Bipyridine by Quasi-Linear 3d-Metal(I) Silylamides-A
 Structural and Spectroscopic Study
;
_journal_name_full Inorganics
_journal_page_first 117
_journal_paper_doi 10.3390/inorganics7100117
_journal_volume 7
_journal_year 2019
_chemical_formula_moiety 'C22 H44 Co N4 Si4, 2(C10 H20 K0.5 O4)'
_chemical_formula_sum 'C42 H84 Co K N4 O8 Si4'
_chemical_formula_weight 983.52
_space_group_crystal_system triclinic
_space_group_IT_number 2
_space_group_name_Hall '-P 1'
_space_group_name_H-M_alt 'P -1'
_atom_sites_solution_hydrogens geom
_cell_angle_alpha 77.712(2)
_cell_angle_beta 80.199(2)
_cell_angle_gamma 83.606(2)
_cell_formula_units_Z 2
_cell_length_a 10.8097(5)
_cell_length_b 13.2648(6)
_cell_length_c 19.9051(10)
_cell_measurement_reflns_used 9838
_cell_measurement_temperature 100.0
_cell_measurement_theta_max 26.7563
_cell_measurement_theta_min 2.3772
_cell_volume 2739.7(2)
_computing_molecular_graphics 'Olex2 (Dolomanov et al., 2009)'
_computing_publication_material 'Olex2 (Dolomanov et al., 2009)'
_computing_structure_refinement 'ShelXL (Sheldrick, 2015)'
_diffrn_ambient_temperature 100.0
_diffrn_detector 'Bruker APEX2 area detector'
_diffrn_detector_area_resol_mean 7.9
_diffrn_detector_type 'CCD area detector'
_diffrn_measured_fraction_theta_full 0.999
_diffrn_measured_fraction_theta_max 0.996
_diffrn_measurement_device 'three-circle diffractometer'
_diffrn_measurement_device_type 'Bruker D8 QUEST'
_diffrn_measurement_method '\w and \f scans'
_diffrn_radiation_monochromator 'mirror optics'
_diffrn_radiation_probe x-ray
_diffrn_radiation_type MoK\a
_diffrn_radiation_wavelength 0.71073
_diffrn_reflns_av_R_equivalents 0.0853
_diffrn_reflns_av_unetI/netI 0.0565
_diffrn_reflns_Laue_measured_fraction_full 0.999
_diffrn_reflns_Laue_measured_fraction_max 0.996
_diffrn_reflns_limit_h_max 14
_diffrn_reflns_limit_h_min -14
_diffrn_reflns_limit_k_max 17
_diffrn_reflns_limit_k_min -16
_diffrn_reflns_limit_l_max 25
_diffrn_reflns_limit_l_min -25
_diffrn_reflns_number 89930
_diffrn_reflns_point_group_measured_fraction_full 0.999
_diffrn_reflns_point_group_measured_fraction_max 0.996
_diffrn_reflns_theta_full 25.242
_diffrn_reflns_theta_max 27.529
_diffrn_reflns_theta_min 2.119
_diffrn_source 'microfocus sealed X-ray tube'
_diffrn_source_type 'Incoatec I\ms'
_exptl_absorpt_coefficient_mu 0.524
_exptl_absorpt_correction_T_max 0.7456
_exptl_absorpt_correction_T_min 0.7042
_exptl_absorpt_correction_type multi-scan
_exptl_absorpt_process_details
;
SADABS 2016/2: Krause, L., Herbst-Irmer, R., Sheldrick G.M. & Stalke D., 
 J. Appl. Cryst. 48 (2015) 3-10
;
_exptl_crystal_colour 'clear dark green'
_exptl_crystal_colour_lustre clear
_exptl_crystal_colour_modifier dark
_exptl_crystal_colour_primary green
_exptl_crystal_density_diffrn 1.192
_exptl_crystal_description plate
_exptl_crystal_F_000 1060
_exptl_crystal_size_max 0.23
_exptl_crystal_size_mid 0.14
_exptl_crystal_size_min 0.07
_refine_diff_density_max 0.294
_refine_diff_density_min -0.493
_refine_diff_density_rms 0.062
_refine_ls_extinction_coef .
_refine_ls_extinction_method none
_refine_ls_goodness_of_fit_ref 1.017
_refine_ls_hydrogen_treatment constr
_refine_ls_matrix_type full
_refine_ls_number_parameters 584
_refine_ls_number_reflns 12549
_refine_ls_number_restraints 57
_refine_ls_restrained_S_all 1.015
_refine_ls_R_factor_all 0.0779
_refine_ls_R_factor_gt 0.0420
_refine_ls_shift/su_max 0.001
_refine_ls_shift/su_mean 0.000
_refine_ls_structure_factor_coef Fsqd
_refine_ls_weighting_details 'w=1/[\s^2^(Fo^2^)+(0.0280P)^2^+1.5905P] where P=(Fo^2^+2Fc^2^)/3'
_refine_ls_weighting_scheme calc
_refine_ls_wR_factor_gt 0.0738
_refine_ls_wR_factor_ref 0.0830
_reflns_Friedel_coverage 0.000
_reflns_Friedel_fraction_full .
_reflns_Friedel_fraction_max .
_reflns_number_gt 9015
_reflns_number_total 12549
_reflns_threshold_expression 'I > 2\s(I)'
_cod_data_source_file K_18c6_Co4.cif
_cod_data_source_block k(18c6)co8
_cod_database_code 1556438
_shelx_space_group_comment
;
The symmetry employed for this shelxl refinement is uniquely defined
by the following loop, which should always be used as a source of
symmetry information in preference to the above space-group names.
They are only intended as comments.
;
_shelx_estimated_absorpt_t_max 0.964
_shelx_estimated_absorpt_t_min 0.889
_olex2_refinement_description
;
1. Fixed Uiso
 At 1.2 times of:
  All C(H) groups, All C(H,H) groups, All C(H,H,H,H) groups
 At 1.5 times of:
  All C(H,H,H) groups
2. Rigid body (RIGU) restrains
 O100, C101, C102, C103, C104, O200, C201, C204
 with sigma for 1-2 distances of 0.004 and sigma for 1-3 distances of 0.004
3. Others
 Sof(H10E)=Sof(H10F)=Sof(H10I)=Sof(H10J)=Sof(O200)=Sof(C201)=Sof(H20A)=
 Sof(H20B)=Sof(C204)=Sof(H20C)=Sof(H20D)=1-FVAR(1)
 Sof(O100)=Sof(C101)=Sof(H10A)=Sof(H10B)=Sof(H10C)=Sof(H10D)=Sof(H10G)=
 Sof(H10H)=Sof(C104)=Sof(H10K)=Sof(H10L)=FVAR(1)
4.a Secondary CH2 refined with riding coordinates:
 C2C(H2CA,H2CB), C3C(H3CA,H3CB), C5C(H5CA,H5CB), C6C(H6CA,H6CB), C8C(H8CA,
 H8CB), C16C(H16C,H16D), C2K(H2KA,H2KB), C3K(H3KA,H3KB), C5K(H5KA,H5KB),
 C6K(H6KA,H6KB), C8K(H8KA,H8KB), C16K(H16A,H16B), C301(H30A,H30B), C302(H30C,
 H30D), C303(H30E,H30F), C304(H30G,H30H), C101(H10A,H10B), C102(H10C,H10D),
 C102(H10E,H10F), C103(H10G,H10H), C103(H10I,H10J), C104(H10K,H10L), C201(H20A,
 H20B), C204(H20C,H20D)
4.b Aromatic/amide H refined with riding coordinates:
 C1(H1), C2(H2), C3(H3), C4(H4), C7(H7), C8(H8), C9(H9), C10(H10)
4.c Idealised Me refined as rotating group:
 C111(H11A,H11B,H11C), C112(H11D,H11E,H11F), C113(H11G,H11H,H11I), C121(H12A,
 H12B,H12C), C122(H12D,H12E,H12F), C123(H12G,H12H,H12I), C211(H21A,H21B,H21C),
 C212(H21D,H21E,H21F), C213(H21G,H21H,H21I), C221(H22A,H22B,H22C), C222(H22D,
 H22E,H22F), C223(H22G,H22H,H22I)
;
_olex2_submission_special_instructions 'No special instructions were received'

loop_
_space_group_symop_operation_xyz
'x, y, z'
'-x, -y, -z'

loop_
_atom_site_label
_atom_site_type_symbol
_atom_site_fract_x
_atom_site_fract_y
_atom_site_fract_z
_atom_site_U_iso_or_equiv
_atom_site_adp_type
_atom_site_occupancy
_atom_site_site_symmetry_order
_atom_site_calc_flag
_atom_site_refinement_flags_posn
_atom_site_refinement_flags_adp
_atom_site_refinement_flags_occupancy
_atom_site_disorder_assembly
_atom_site_disorder_group
Co1 Co 0.49321(2) 0.54946(2) 0.76110(2) 0.01471(7) Uani 1 1 d . . . . .
K1 K 0.000000 1.000000 0.500000 0.02129(14) Uani 1 2 d S T P . .
K2 K 0.000000 1.000000 1.000000 0.02292(14) Uani 1 2 d S T P . .
N1 N 0.39299(15) 0.57373(12) 0.68277(8) 0.0176(4) Uani 1 1 d . . . . .
N2 N 0.32253(15) 0.52501(12) 0.81554(8) 0.0169(3) Uani 1 1 d . . . . .
C1 C 0.43870(19) 0.58602(15) 0.61380(10) 0.0209(4) Uani 1 1 d . . . . .
H1 H 0.525535 0.596663 0.599746 0.025 Uiso 1 1 calc R . . . .
C2 C 0.3681(2) 0.58410(16) 0.56320(11) 0.0254(5) Uani 1 1 d . . . . .
H2 H 0.405154 0.593426 0.515678 0.030 Uiso 1 1 calc R . . . .
C3 C 0.2396(2) 0.56800(17) 0.58319(11) 0.0272(5) Uani 1 1 d . . . . .
H3 H 0.187746 0.567334 0.549283 0.033 Uiso 1 1 calc R . . . .
C4 C 0.19036(19) 0.55327(16) 0.65242(11) 0.0231(5) Uani 1 1 d . . . . .
H4 H 0.103880 0.541419 0.666633 0.028 Uiso 1 1 calc R . . . .
C5 C 0.26704(18) 0.55555(15) 0.70281(10) 0.0179(4) Uani 1 1 d . . . . .
C6 C 0.22633(18) 0.53639(15) 0.77638(10) 0.0179(4) Uani 1 1 d . . . . .
C7 C 0.10026(19) 0.53218(16) 0.80837(11) 0.0249(5) Uani 1 1 d . . . . .
H7 H 0.035078 0.539369 0.780752 0.030 Uiso 1 1 calc R . . . .
C8 C 0.0711(2) 0.51777(17) 0.87907(12) 0.0284(5) Uani 1 1 d . . . . .
H8 H -0.013897 0.514157 0.901046 0.034 Uiso 1 1 calc R . . . .
C9 C 0.1696(2) 0.50833(16) 0.91896(11) 0.0252(5) Uani 1 1 d . . . . .
H9 H 0.151896 0.499240 0.968196 0.030 Uiso 1 1 calc R . . . .
C10 C 0.29016(19) 0.51249(15) 0.88558(10) 0.0203(4) Uani 1 1 d . . . . .
H10 H 0.355632 0.506270 0.912901 0.024 Uiso 1 1 calc R . . . .
N11 N 0.61457(15) 0.42947(12) 0.74235(8) 0.0170(3) Uani 1 1 d . . . . .
Si11 Si 0.55056(5) 0.31445(4) 0.75386(3) 0.02007(13) Uani 1 1 d . . . . .
C111 C 0.4572(2) 0.30651(18) 0.68366(13) 0.0358(6) Uani 1 1 d . . . . .
H11A H 0.430261 0.236343 0.690922 0.054 Uiso 1 1 calc GR . . . .
H11B H 0.509702 0.322963 0.638107 0.054 Uiso 1 1 calc GR . . . .
H11C H 0.382926 0.356093 0.685432 0.054 Uiso 1 1 calc GR . . . .
C112 C 0.4437(2) 0.28059(17) 0.83863(13) 0.0365(6) Uani 1 1 d . . . . .
H11D H 0.428331 0.207154 0.847508 0.055 Uiso 1 1 calc GR . . . .
H11E H 0.363555 0.322789 0.836444 0.055 Uiso 1 1 calc GR . . . .
H11F H 0.483355 0.294105 0.876255 0.055 Uiso 1 1 calc GR . . . .
C113 C 0.6715(2) 0.20049(16) 0.75441(11) 0.0257(5) Uani 1 1 d . . . . .
H11G H 0.628995 0.136900 0.760589 0.039 Uiso 1 1 calc GR . . . .
H11H H 0.719434 0.195410 0.792739 0.039 Uiso 1 1 calc GR . . . .
H11I H 0.728899 0.209891 0.710175 0.039 Uiso 1 1 calc GR . . . .
Si12 Si 0.75659(5) 0.45298(4) 0.69316(3) 0.01815(12) Uani 1 1 d . . . . .
C121 C 0.7729(2) 0.42132(17) 0.60383(11) 0.0269(5) Uani 1 1 d . . . . .
H12A H 0.855806 0.438479 0.577869 0.040 Uiso 1 1 calc GR . . . .
H12B H 0.707074 0.461709 0.578939 0.040 Uiso 1 1 calc GR . . . .
H12C H 0.764152 0.347335 0.608315 0.040 Uiso 1 1 calc GR . . . .
C122 C 0.89346(19) 0.37826(17) 0.73351(12) 0.0289(5) Uani 1 1 d . . . . .
H12D H 0.972495 0.397768 0.703698 0.043 Uiso 1 1 calc GR . . . .
H12E H 0.886604 0.303930 0.738348 0.043 Uiso 1 1 calc GR . . . .
H12F H 0.892398 0.394255 0.779469 0.043 Uiso 1 1 calc GR . . . .
C123 C 0.7888(2) 0.59277(16) 0.67611(11) 0.0258(5) Uani 1 1 d . . . . .
H12G H 0.870609 0.602702 0.646633 0.039 Uiso 1 1 calc GR . . . .
H12H H 0.789923 0.613683 0.720333 0.039 Uiso 1 1 calc GR . . . .
H12I H 0.722642 0.635044 0.652444 0.039 Uiso 1 1 calc GR . . . .
N21 N 0.54487(14) 0.66736(12) 0.79606(8) 0.0166(3) Uani 1 1 d . . . . .
Si21 Si 0.62107(5) 0.63976(4) 0.86614(3) 0.01770(12) Uani 1 1 d . . . . .
C211 C 0.6660(2) 0.49822(17) 0.89234(11) 0.0282(5) Uani 1 1 d . . . . .
H21A H 0.702934 0.485448 0.935343 0.042 Uiso 1 1 calc GR . . . .
H21B H 0.727654 0.475407 0.855364 0.042 Uiso 1 1 calc GR . . . .
H21C H 0.590929 0.459651 0.900040 0.042 Uiso 1 1 calc GR . . . .
C212 C 0.77365(19) 0.70345(18) 0.85143(11) 0.0280(5) Uani 1 1 d . . . . .
H21D H 0.821501 0.673261 0.889505 0.042 Uiso 1 1 calc GR . . . .
H21E H 0.755487 0.777875 0.849925 0.042 Uiso 1 1 calc GR . . . .
H21F H 0.823197 0.692279 0.807228 0.042 Uiso 1 1 calc GR . . . .
C213 C 0.5253(2) 0.67768(17) 0.94673(11) 0.0259(5) Uani 1 1 d . . . . .
H21G H 0.574254 0.658259 0.985305 0.039 Uiso 1 1 calc GR . . . .
H21H H 0.447584 0.641829 0.958832 0.039 Uiso 1 1 calc GR . . . .
H21I H 0.504160 0.752643 0.937904 0.039 Uiso 1 1 calc GR . . . .
Si22 Si 0.47349(5) 0.78451(4) 0.76469(3) 0.01809(12) Uani 1 1 d . . . . .
C221 C 0.5102(2) 0.89451(16) 0.80323(12) 0.0285(5) Uani 1 1 d . . . . .
H22A H 0.483653 0.960710 0.774867 0.043 Uiso 1 1 calc GR . . . .
H22B H 0.601019 0.891052 0.804005 0.043 Uiso 1 1 calc GR . . . .
H22C H 0.465018 0.888711 0.850783 0.043 Uiso 1 1 calc GR . . . .
C222 C 0.29705(19) 0.78795(17) 0.78185(11) 0.0261(5) Uani 1 1 d . . . . .
H22D H 0.261448 0.857870 0.764109 0.039 Uiso 1 1 calc GR . . . .
H22E H 0.268817 0.769005 0.832029 0.039 Uiso 1 1 calc GR . . . .
H22F H 0.268755 0.738770 0.758374 0.039 Uiso 1 1 calc GR . . . .
C223 C 0.5177(2) 0.82523(16) 0.66766(11) 0.0238(5) Uani 1 1 d . . . . .
H22G H 0.474295 0.892834 0.651735 0.036 Uiso 1 1 calc GR . . . .
H22H H 0.492776 0.773973 0.644624 0.036 Uiso 1 1 calc GR . . . .
H22I H 0.608915 0.830067 0.656146 0.036 Uiso 1 1 calc GR . . . .
O1C O -0.01112(13) 0.90135(10) 0.63804(7) 0.0229(3) Uani 1 1 d . . . . .
C2C C -0.1358(2) 0.88687(17) 0.67346(11) 0.0284(5) Uani 1 1 d . . . . .
H2CA H -0.134543 0.863432 0.724023 0.034 Uiso 1 1 calc R . . . .
H2CB H -0.172104 0.833341 0.656571 0.034 Uiso 1 1 calc R . . . .
C3C C -0.2141(2) 0.98745(17) 0.66007(11) 0.0270(5) Uani 1 1 d . . . . .
H3CA H -0.297425 0.981637 0.689698 0.032 Uiso 1 1 calc R . . . .
H3CB H -0.172225 1.042856 0.671644 0.032 Uiso 1 1 calc R . . . .
O4C O -0.22958(13) 1.01240(11) 0.58877(7) 0.0233(3) Uani 1 1 d . . . . .
C5C C -0.3096(2) 1.10469(17) 0.57363(12) 0.0290(5) Uani 1 1 d . . . . .
H5CA H -0.274054 1.163277 0.585333 0.035 Uiso 1 1 calc R . . . .
H5CB H -0.394038 1.095890 0.601653 0.035 Uiso 1 1 calc R . . . .
C6C C -0.31981(19) 1.12625(18) 0.49814(12) 0.0294(5) Uani 1 1 d . . . . .
H6CA H -0.351164 1.066199 0.485877 0.035 Uiso 1 1 calc R . . . .
H6CB H -0.379566 1.187370 0.486861 0.035 Uiso 1 1 calc R . . . .
O7C O -0.19796(13) 1.14534(11) 0.45996(7) 0.0246(3) Uani 1 1 d . . . . .
C8C C -0.1987(2) 1.16961(17) 0.38678(11) 0.0266(5) Uani 1 1 d . . . . .
H8CA H -0.258208 1.230675 0.374816 0.032 Uiso 1 1 calc R . . . .
H8CB H -0.226285 1.110565 0.371435 0.032 Uiso 1 1 calc R . . . .
C16C C 0.06859(19) 0.80797(16) 0.64890(11) 0.0262(5) Uani 1 1 d . . . . .
H16C H 0.037213 0.754411 0.629659 0.031 Uiso 1 1 calc R . . . .
H16D H 0.069083 0.781860 0.699300 0.031 Uiso 1 1 calc R . . . .
O1K O 0.03812(14) 0.78767(11) 1.02184(8) 0.0264(3) Uani 1 1 d . . . . .
C2K C -0.0392(2) 0.73993(17) 0.98846(13) 0.0313(5) Uani 1 1 d . . . . .
H2KA H -0.029470 0.663780 1.003721 0.038 Uiso 1 1 calc R . . . .
H2KB H -0.014180 0.757138 0.937388 0.038 Uiso 1 1 calc R . . . .
C3K C -0.1729(2) 0.77915(17) 1.00772(12) 0.0310(5) Uani 1 1 d . . . . .
H3KA H -0.230207 0.740265 0.990780 0.037 Uiso 1 1 calc R . . . .
H3KB H -0.194577 0.769849 1.058913 0.037 Uiso 1 1 calc R . . . .
O4K O -0.18611(13) 0.88626(11) 0.97654(8) 0.0280(3) Uani 1 1 d . . . . .
C5K C -0.3120(2) 0.93006(18) 0.98721(13) 0.0337(6) Uani 1 1 d . . . . .
H5KA H -0.341759 0.925558 1.037549 0.040 Uiso 1 1 calc R . . . .
H5KB H -0.367828 0.891897 0.968665 0.040 Uiso 1 1 calc R . . . .
C6K C -0.3151(2) 1.04054(18) 0.95042(13) 0.0323(5) Uani 1 1 d . . . . .
H6KA H -0.277933 1.045352 0.900931 0.039 Uiso 1 1 calc R . . . .
H6KB H -0.403238 1.070998 0.952533 0.039 Uiso 1 1 calc R . . . .
O7K O -0.24515(13) 1.09516(12) 0.98326(8) 0.0280(3) Uani 1 1 d . . . . .
C8K C -0.2385(2) 1.20084(17) 0.94900(12) 0.0317(5) Uani 1 1 d . . . . .
H8KA H -0.324422 1.235505 0.948290 0.038 Uiso 1 1 calc R . . . .
H8KB H -0.196345 1.205182 0.900369 0.038 Uiso 1 1 calc R . . . .
C16K C 0.1657(2) 0.74725(18) 1.01246(14) 0.0360(6) Uani 1 1 d . . . . .
H16A H 0.200704 0.760258 0.962369 0.043 Uiso 1 1 calc R . . . .
H16B H 0.171450 0.671587 1.030437 0.043 Uiso 1 1 calc R . . . .
O300 O -0.11521(18) 0.84420(15) 0.47122(13) 0.0649(6) Uani 1 1 d . . . . .
C301 C -0.2434(3) 0.8341(2) 0.47087(18) 0.0619(9) Uani 1 1 d . . . . .
H30A H -0.271776 0.878914 0.428900 0.074 Uiso 1 1 calc R . . . .
H30B H -0.295417 0.854576 0.512518 0.074 Uiso 1 1 calc R . . . .
C302 C -0.2556(3) 0.7233(2) 0.47097(18) 0.0642(9) Uani 1 1 d . . . . .
H30C H -0.288521 0.686095 0.518154 0.077 Uiso 1 1 calc R . . . .
H30D H -0.312851 0.716880 0.438469 0.077 Uiso 1 1 calc R . . . .
C303 C -0.1273(3) 0.6820(3) 0.4482(2) 0.0929(14) Uani 1 1 d . . . . .
H30E H -0.107883 0.614210 0.478212 0.112 Uiso 1 1 calc R . . . .
H30F H -0.118514 0.672342 0.399617 0.112 Uiso 1 1 calc R . . . .
C304 C -0.0422(3) 0.7563(2) 0.45347(19) 0.0617(9) Uani 1 1 d . . . . .
H30G H 0.011313 0.725792 0.489548 0.074 Uiso 1 1 calc R . . . .
H30H H 0.013202 0.775864 0.408508 0.074 Uiso 1 1 calc R . . . .
O100 O 0.0353(9) 1.0514(5) 0.8587(3) 0.0557(16) Uani 0.698(18) 1 d . U . A 1
C101 C 0.1264(9) 1.1256(7) 0.8279(3) 0.060(2) Uani 0.698(18) 1 d . U . A 1
H10A H 0.197907 1.114417 0.854488 0.072 Uiso 0.698(18) 1 calc R . . A 1
H10B H 0.087469 1.196901 0.827592 0.072 Uiso 0.698(18) 1 calc R . . A 1
C102 C 0.1705(3) 1.1099(3) 0.75517(16) 0.0617(8) Uani 1 1 d . U . . .
H10C H 0.243106 1.057513 0.752919 0.074 Uiso 0.698(18) 1 calc R . . A 1
H10D H 0.193223 1.175392 0.723111 0.074 Uiso 0.698(18) 1 calc R . . A 1
H10E H 0.167526 1.186372 0.742453 0.074 Uiso 0.302(18) 1 calc R . . A 2
H10F H 0.246588 1.081146 0.728011 0.074 Uiso 0.302(18) 1 calc R . . A 2
C103 C 0.0544(3) 1.0720(2) 0.73999(16) 0.0521(7) Uani 1 1 d . U . . .
H10G H 0.074698 1.033686 0.701437 0.063 Uiso 0.698(18) 1 calc R . . A 1
H10H H -0.008994 1.130152 0.728004 0.063 Uiso 0.698(18) 1 calc R . . A 1
H10I H -0.007490 1.130790 0.726797 0.063 Uiso 0.302(18) 1 calc R . . A 2
H10J H 0.075631 1.033401 0.701607 0.063 Uiso 0.302(18) 1 calc R . . A 2
C104 C 0.0070(16) 0.9996(12) 0.8096(7) 0.046(2) Uani 0.698(18) 1 d . U . A 1
H10K H -0.084585 0.992863 0.814847 0.056 Uiso 0.698(18) 1 calc R . . A 1
H10L H 0.052294 0.930028 0.813211 0.056 Uiso 0.698(18) 1 calc R . . A 1
O200 O 0.0770(13) 1.0102(18) 0.8607(8) 0.059(3) Uani 0.302(18) 1 d . U . A 2
C201 C 0.1745(16) 1.073(2) 0.8344(7) 0.060(4) Uani 0.302(18) 1 d . U . A 2
H20A H 0.256169 1.034288 0.842267 0.072 Uiso 0.302(18) 1 calc R . . A 2
H20B H 0.164034 1.133290 0.857529 0.072 Uiso 0.302(18) 1 calc R . . A 2
C204 C 0.008(4) 1.010(3) 0.7987(19) 0.050(6) Uani 0.302(18) 1 d . U . A 2
H20C H 0.013542 0.938891 0.790548 0.060 Uiso 0.302(18) 1 calc R . . A 2
H20D H -0.081774 1.032365 0.811108 0.060 Uiso 0.302(18) 1 calc R . . A 2

loop_
_atom_site_aniso_label
_atom_site_aniso_U_11
_atom_site_aniso_U_22
_atom_site_aniso_U_33
_atom_site_aniso_U_23
_atom_site_aniso_U_13
_atom_site_aniso_U_12
Co1 0.01459(13) 0.01647(14) 0.01371(14) -0.00213(10) -0.00495(10) -0.00124(10)
K1 0.0194(3) 0.0212(3) 0.0207(3) 0.0002(3) -0.0035(3) 0.0017(2)
K2 0.0198(3) 0.0162(3) 0.0334(4) -0.0010(3) -0.0108(3) -0.0015(2)
N1 0.0179(8) 0.0202(9) 0.0148(8) -0.0024(7) -0.0049(7) -0.0001(7)
N2 0.0179(8) 0.0164(9) 0.0165(9) -0.0016(7) -0.0041(7) -0.0028(7)
C1 0.0218(11) 0.0225(11) 0.0179(10) -0.0021(9) -0.0043(8) -0.0009(8)
C2 0.0330(12) 0.0280(12) 0.0154(11) -0.0026(9) -0.0072(9) -0.0014(9)
C3 0.0327(12) 0.0291(12) 0.0234(12) -0.0047(10) -0.0158(10) -0.0013(10)
C4 0.0216(11) 0.0240(11) 0.0260(12) -0.0033(9) -0.0107(9) -0.0034(9)
C5 0.0173(10) 0.0157(10) 0.0214(11) -0.0020(8) -0.0068(8) -0.0018(8)
C6 0.0182(10) 0.0155(10) 0.0210(11) -0.0033(8) -0.0058(8) -0.0012(8)
C7 0.0168(10) 0.0294(12) 0.0295(12) -0.0058(10) -0.0053(9) -0.0032(9)
C8 0.0193(11) 0.0338(13) 0.0298(13) -0.0067(10) 0.0045(9) -0.0046(9)
C9 0.0276(12) 0.0274(12) 0.0193(11) -0.0048(9) 0.0018(9) -0.0049(9)
C10 0.0256(11) 0.0195(11) 0.0168(10) -0.0038(8) -0.0045(8) -0.0032(8)
N11 0.0174(8) 0.0167(9) 0.0180(9) -0.0047(7) -0.0048(7) -0.0007(7)
Si11 0.0213(3) 0.0171(3) 0.0224(3) -0.0042(2) -0.0034(2) -0.0033(2)
C111 0.0360(13) 0.0262(13) 0.0517(16) -0.0091(11) -0.0207(12) -0.0061(10)
C112 0.0390(14) 0.0194(12) 0.0439(15) -0.0023(11) 0.0122(11) -0.0075(10)
C113 0.0321(12) 0.0201(11) 0.0257(12) -0.0060(9) -0.0041(9) -0.0032(9)
Si12 0.0176(3) 0.0197(3) 0.0175(3) -0.0044(2) -0.0024(2) -0.0018(2)
C121 0.0291(12) 0.0305(12) 0.0214(11) -0.0079(9) -0.0007(9) -0.0030(9)
C122 0.0208(11) 0.0299(13) 0.0363(13) -0.0054(10) -0.0059(10) -0.0030(9)
C123 0.0261(11) 0.0242(12) 0.0256(12) -0.0046(9) 0.0031(9) -0.0058(9)
N21 0.0170(8) 0.0193(9) 0.0146(8) -0.0025(7) -0.0061(7) -0.0018(7)
Si21 0.0183(3) 0.0221(3) 0.0135(3) -0.0015(2) -0.0068(2) -0.0019(2)
C211 0.0345(13) 0.0294(12) 0.0206(11) 0.0001(9) -0.0134(10) 0.0031(10)
C212 0.0237(11) 0.0413(14) 0.0215(11) -0.0061(10) -0.0087(9) -0.0048(10)
C213 0.0274(12) 0.0330(13) 0.0182(11) -0.0048(9) -0.0030(9) -0.0070(9)
Si22 0.0188(3) 0.0175(3) 0.0186(3) -0.0018(2) -0.0074(2) -0.0006(2)
C221 0.0343(13) 0.0210(12) 0.0310(13) -0.0040(10) -0.0094(10) -0.0014(9)
C222 0.0247(11) 0.0248(12) 0.0271(12) -0.0020(9) -0.0058(9) 0.0028(9)
C223 0.0255(11) 0.0228(11) 0.0222(11) 0.0023(9) -0.0096(9) -0.0024(9)
O1C 0.0218(7) 0.0204(8) 0.0243(8) 0.0007(6) -0.0040(6) -0.0007(6)
C2C 0.0256(12) 0.0302(13) 0.0236(12) 0.0032(10) 0.0020(9) -0.0029(9)
C3C 0.0271(12) 0.0302(12) 0.0227(12) -0.0067(10) 0.0000(9) -0.0003(9)
O4C 0.0237(8) 0.0219(8) 0.0227(8) -0.0041(6) -0.0029(6) 0.0036(6)
C5C 0.0239(11) 0.0251(12) 0.0337(13) -0.0047(10) 0.0005(10) 0.0069(9)
C6C 0.0175(11) 0.0299(13) 0.0375(14) -0.0014(10) -0.0047(9) 0.0029(9)
O7C 0.0194(7) 0.0290(8) 0.0243(8) -0.0004(6) -0.0078(6) 0.0007(6)
C8C 0.0264(12) 0.0274(12) 0.0258(12) 0.0002(9) -0.0119(9) 0.0008(9)
C16C 0.0248(11) 0.0248(12) 0.0259(12) 0.0032(9) -0.0087(9) 0.0030(9)
O1K 0.0313(8) 0.0203(8) 0.0302(9) -0.0078(7) -0.0110(7) 0.0014(6)
C2K 0.0409(14) 0.0211(12) 0.0349(13) -0.0071(10) -0.0092(11) -0.0075(10)
C3K 0.0365(13) 0.0268(12) 0.0323(13) -0.0046(10) -0.0059(10) -0.0151(10)
O4K 0.0214(8) 0.0257(8) 0.0366(9) -0.0022(7) -0.0057(7) -0.0068(6)
C5K 0.0173(11) 0.0441(15) 0.0408(14) -0.0063(12) -0.0061(10) -0.0082(10)
C6K 0.0194(11) 0.0435(15) 0.0355(14) -0.0053(11) -0.0124(10) -0.0012(10)
O7K 0.0245(8) 0.0327(9) 0.0281(8) -0.0051(7) -0.0110(7) 0.0012(7)
C8K 0.0324(13) 0.0275(13) 0.0355(14) -0.0062(10) -0.0155(11) 0.0121(10)
C16K 0.0392(14) 0.0272(13) 0.0446(15) -0.0133(11) -0.0177(12) 0.0143(10)
O300 0.0433(12) 0.0429(12) 0.1164(19) -0.0424(12) 0.0019(12) -0.0081(9)
C301 0.0490(19) 0.064(2) 0.075(2) -0.0253(18) -0.0027(16) -0.0031(15)
C302 0.063(2) 0.066(2) 0.069(2) -0.0118(17) -0.0139(17) -0.0288(17)
C303 0.078(3) 0.056(2) 0.146(4) -0.053(2) 0.038(3) -0.0286(19)
C304 0.0538(19) 0.0436(18) 0.094(3) -0.0317(17) -0.0097(18) 0.0018(14)
O100 0.073(4) 0.063(3) 0.0366(18) -0.015(2) -0.003(2) -0.026(3)
C101 0.062(5) 0.073(4) 0.055(3) -0.019(3) -0.014(3) -0.031(3)
C102 0.064(2) 0.070(2) 0.0543(19) -0.0096(16) -0.0079(16) -0.0237(17)
C103 0.0530(18) 0.0545(19) 0.0561(19) -0.0233(15) -0.0167(15) 0.0024(14)
C104 0.033(4) 0.059(5) 0.051(5) -0.026(4) 0.002(4) -0.005(4)
O200 0.044(6) 0.098(11) 0.045(4) -0.038(6) -0.004(4) -0.004(5)
C201 0.049(7) 0.099(13) 0.049(5) -0.045(7) -0.008(5) -0.015(7)
C204 0.042(11) 0.068(13) 0.051(8) -0.030(6) -0.010(7) -0.014(9)

loop_
_atom_type_symbol
_atom_type_description
_atom_type_scat_dispersion_real
_atom_type_scat_dispersion_imag
_atom_type_scat_source
C C 0.0033 0.0016 'International Tables Vol C Tables 4.2.6.8 and 6.1.1.4'
H H 0.0000 0.0000 'International Tables Vol C Tables 4.2.6.8 and 6.1.1.4'
Co Co 0.3494 0.9721 'International Tables Vol C Tables 4.2.6.8 and 6.1.1.4'
K K 0.2009 0.2494 'International Tables Vol C Tables 4.2.6.8 and 6.1.1.4'
N N 0.0061 0.0033 'International Tables Vol C Tables 4.2.6.8 and 6.1.1.4'
O O 0.0106 0.0060 'International Tables Vol C Tables 4.2.6.8 and 6.1.1.4'
Si Si 0.0817 0.0704 'International Tables Vol C Tables 4.2.6.8 and 6.1.1.4'

loop_
_geom_angle_atom_site_label_1
_geom_angle_atom_site_label_2
_geom_angle_atom_site_label_3
_geom_angle
_geom_angle_site_symmetry_1
_geom_angle_site_symmetry_3
N1 Co1 N11 102.83(6) . .
N1 Co1 N21 121.61(6) . .
N2 Co1 N1 80.63(6) . .
N2 Co1 N11 120.18(6) . .
N2 Co1 N21 103.38(6) . .
N11 Co1 N21 121.91(6) . .
O1C K1 O1C 180.00(5) 2_576 .
O1C K1 O4C 61.47(4) . .
O1C K1 O4C 118.53(4) . 2_576
O1C K1 O4C 118.53(4) 2_576 .
O1C K1 O4C 61.47(4) 2_576 2_576
O1C K1 O7C 119.18(4) 2_576 2_576
O1C K1 O7C 119.19(4) . .
O1C K1 O7C 60.82(4) 2_576 .
O1C K1 O7C 60.81(4) . 2_576
O4C K1 O4C 180.0 . 2_576
O4C K1 O7C 59.24(4) . .
O4C K1 O7C 120.76(4) 2_576 .
O4C K1 O7C 120.76(4) . 2_576
O4C K1 O7C 59.24(4) 2_576 2_576
O7C K1 O7C 180.0 2_576 .
O300 K1 O1C 89.01(6) . 2_576
O300 K1 O1C 89.01(6) 2_576 .
O300 K1 O1C 90.99(6) . .
O300 K1 O1C 90.99(6) 2_576 2_576
O300 K1 O4C 79.79(5) 2_576 2_576
O300 K1 O4C 100.21(5) . 2_576
O300 K1 O4C 79.79(5) . .
O300 K1 O4C 100.21(5) 2_576 .
O300 K1 O7C 88.93(5) 2_576 .
O300 K1 O7C 88.93(5) . 2_576
O300 K1 O7C 91.07(5) 2_576 2_576
O300 K1 O7C 91.07(5) . .
O300 K1 O300 180.0 2_576 .
O1K K2 O1K 179.999(13) 2_577 .
O1K K2 O4K 119.02(4) . 2_577
O1K K2 O4K 60.98(4) 2_577 2_577
O1K K2 O4K 60.98(4) . .
O1K K2 O4K 119.02(4) 2_577 .
O1K K2 O7K 119.07(4) 2_577 2_577
O1K K2 O7K 119.07(4) . .
O1K K2 O7K 60.93(4) . 2_577
O1K K2 O7K 60.93(4) 2_577 .
O1K K2 C201 78.3(4) . 2_577
O1K K2 C201 101.7(4) . .
O1K K2 C201 101.7(4) 2_577 2_577
O1K K2 C201 78.3(4) 2_577 .
O4K K2 O4K 180.00(6) . 2_577
O4K K2 O7K 120.55(4) . 2_577
O4K K2 O7K 59.45(4) 2_577 2_577
O4K K2 O7K 59.44(4) . .
O4K K2 O7K 120.56(4) 2_577 .
O4K K2 C201 76.4(2) 2_577 .
O4K K2 C201 103.6(2) 2_577 2_577
O4K K2 C201 76.4(2) . 2_577
O4K K2 C201 103.6(2) . .
O7K K2 O7K 180.00(6) 2_577 .
O7K K2 C201 103.2(4) 2_577 2_577
O7K K2 C201 76.8(4) . 2_577
O7K K2 C201 103.2(4) . .
O7K K2 C201 76.8(4) 2_577 .
O100 K2 O1K 78.49(16) . 2_577
O100 K2 O1K 101.51(16) 2_577 2_577
O100 K2 O1K 101.51(16) . .
O100 K2 O1K 78.49(16) 2_577 .
O100 K2 O4K 81.94(14) . .
O100 K2 O4K 98.06(14) . 2_577
O100 K2 O4K 98.06(14) 2_577 .
O100 K2 O4K 81.94(14) 2_577 2_577
O100 K2 O7K 82.0(2) . .
O100 K2 O7K 98.0(2) . 2_577
O100 K2 O7K 98.0(2) 2_577 .
O100 K2 O7K 82.0(2) 2_577 2_577
O100 K2 O100 180.0 . 2_577
O100 K2 O200 166.0(3) . 2_577
O100 K2 O200 14.0(3) 2_577 2_577
O100 K2 C201 155.3(2) . 2_577
O100 K2 C201 24.7(2) 2_577 2_577
O200 K2 O1K 89.7(5) . .
O200 K2 O1K 90.3(5) 2_577 .
O200 K2 O4K 97.6(3) 2_577 .
O200 K2 O4K 82.4(3) . .
O200 K2 O7K 94.3(4) . .
O200 K2 O7K 85.7(4) 2_577 .
O200 K2 O200 180.0 2_577 .
O200 K2 C201 21.3(4) 2_577 2_577
O200 K2 C201 21.3(4) . .
O200 K2 C201 158.7(4) . 2_577
O200 K2 C201 158.7(4) 2_577 .
C201 K2 C201 180.0 . 2_577
C1 N1 Co1 126.88(13) . .
C1 N1 C5 117.24(16) . .
C5 N1 Co1 114.57(12) . .
C6 N2 Co1 115.22(13) . .
C10 N2 Co1 126.71(13) . .
C10 N2 C6 117.44(17) . .
N1 C1 H1 117.8 . .
N1 C1 C2 124.45(19) . .
C2 C1 H1 117.8 . .
C1 C2 H2 120.8 . .
C1 C2 C3 118.45(19) . .
C3 C2 H2 120.8 . .
C2 C3 H3 120.5 . .
C4 C3 C2 118.91(19) . .
C4 C3 H3 120.5 . .
C3 C4 H4 119.7 . .
C3 C4 C5 120.60(19) . .
C5 C4 H4 119.7 . .
N1 C5 C4 120.31(18) . .
N1 C5 C6 114.71(16) . .
C4 C5 C6 124.94(18) . .
N2 C6 C5 114.27(17) . .
N2 C6 C7 120.86(18) . .
C7 C6 C5 124.84(18) . .
C6 C7 H7 119.9 . .
C8 C7 C6 120.17(19) . .
C8 C7 H7 119.9 . .
C7 C8 H8 120.6 . .
C7 C8 C9 118.86(19) . .
C9 C8 H8 120.6 . .
C8 C9 H9 120.6 . .
C10 C9 C8 118.7(2) . .
C10 C9 H9 120.6 . .
N2 C10 C9 123.89(19) . .
N2 C10 H10 118.1 . .
C9 C10 H10 118.1 . .
Si11 N11 Co1 115.63(8) . .
Si12 N11 Co1 118.99(9) . .
Si12 N11 Si11 122.25(10) . .
N11 Si11 C111 113.79(9) . .
N11 Si11 C112 113.85(9) . .
N11 Si11 C113 113.37(9) . .
C111 Si11 C113 104.42(10) . .
C112 Si11 C111 106.44(12) . .
C112 Si11 C113 103.99(10) . .
Si11 C111 H11A 109.5 . .
Si11 C111 H11B 109.5 . .
Si11 C111 H11C 109.5 . .
H11A C111 H11B 109.5 . .
H11A C111 H11C 109.5 . .
H11B C111 H11C 109.5 . .
Si11 C112 H11D 109.5 . .
Si11 C112 H11E 109.5 . .
Si11 C112 H11F 109.5 . .
H11D C112 H11E 109.5 . .
H11D C112 H11F 109.5 . .
H11E C112 H11F 109.5 . .
Si11 C113 H11G 109.5 . .
Si11 C113 H11H 109.5 . .
Si11 C113 H11I 109.5 . .
H11G C113 H11H 109.5 . .
H11G C113 H11I 109.5 . .
H11H C113 H11I 109.5 . .
N11 Si12 C121 113.75(9) . .
N11 Si12 C122 113.60(9) . .
N11 Si12 C123 112.54(9) . .
C122 Si12 C121 105.66(10) . .
C123 Si12 C121 104.42(10) . .
C123 Si12 C122 106.07(10) . .
Si12 C121 H12A 109.5 . .
Si12 C121 H12B 109.5 . .
Si12 C121 H12C 109.5 . .
H12A C121 H12B 109.5 . .
H12A C121 H12C 109.5 . .
H12B C121 H12C 109.5 . .
Si12 C122 H12D 109.5 . .
Si12 C122 H12E 109.5 . .
Si12 C122 H12F 109.5 . .
H12D C122 H12E 109.5 . .
H12D C122 H12F 109.5 . .
H12E C122 H12F 109.5 . .
Si12 C123 H12G 109.5 . .
Si12 C123 H12H 109.5 . .
Si12 C123 H12I 109.5 . .
H12G C123 H12H 109.5 . .
H12G C123 H12I 109.5 . .
H12H C123 H12I 109.5 . .
Si21 N21 Co1 118.45(9) . .
Si21 N21 Si22 125.32(10) . .
Si22 N21 Co1 114.22(8) . .
N21 Si21 C211 112.52(9) . .
N21 Si21 C212 113.54(9) . .
N21 Si21 C213 113.86(9) . .
C211 Si21 C212 104.84(10) . .
C211 Si21 C213 104.96(10) . .
C212 Si21 C213 106.30(10) . .
Si21 C211 H21A 109.5 . .
Si21 C211 H21B 109.5 . .
Si21 C211 H21C 109.5 . .
H21A C211 H21B 109.5 . .
H21A C211 H21C 109.5 . .
H21B C211 H21C 109.5 . .
Si21 C212 H21D 109.5 . .
Si21 C212 H21E 109.5 . .
Si21 C212 H21F 109.5 . .
H21D C212 H21E 109.5 . .
H21D C212 H21F 109.5 . .
H21E C212 H21F 109.5 . .
Si21 C213 H21G 109.5 . .
Si21 C213 H21H 109.5 . .
Si21 C213 H21I 109.5 . .
H21G C213 H21H 109.5 . .
H21G C213 H21I 109.5 . .
H21H C213 H21I 109.5 . .
N21 Si22 C221 114.68(9) . .
N21 Si22 C222 113.29(9) . .
N21 Si22 C223 112.13(9) . .
C222 Si22 C221 103.83(10) . .
C222 Si22 C223 106.14(10) . .
C223 Si22 C221 105.99(10) . .
Si22 C221 H22A 109.5 . .
Si22 C221 H22B 109.5 . .
Si22 C221 H22C 109.5 . .
H22A C221 H22B 109.5 . .
H22A C221 H22C 109.5 . .
H22B C221 H22C 109.5 . .
Si22 C222 H22D 109.5 . .
Si22 C222 H22E 109.5 . .
Si22 C222 H22F 109.5 . .
H22D C222 H22E 109.5 . .
H22D C222 H22F 109.5 . .
H22E C222 H22F 109.5 . .
Si22 C223 H22G 109.5 . .
Si22 C223 H22H 109.5 . .
Si22 C223 H22I 109.5 . .
H22G C223 H22H 109.5 . .
H22G C223 H22I 109.5 . .
H22H C223 H22I 109.5 . .
C2C O1C K1 113.88(11) . .
C2C O1C C16C 111.50(15) . .
C16C O1C K1 114.15(11) . .
O1C C2C H2CA 109.9 . .
O1C C2C H2CB 109.9 . .
O1C C2C C3C 108.75(17) . .
H2CA C2C H2CB 108.3 . .
C3C C2C H2CA 109.9 . .
C3C C2C H2CB 109.9 . .
C2C C3C H3CA 109.9 . .
C2C C3C H3CB 109.9 . .
H3CA C3C H3CB 108.3 . .
O4C C3C C2C 109.09(17) . .
O4C C3C H3CA 109.9 . .
O4C C3C H3CB 109.9 . .
C3C O4C K1 112.27(11) . .
C3C O4C C5C 111.70(16) . .
C5C O4C K1 116.44(12) . .
O4C C5C H5CA 110.0 . .
O4C C5C H5CB 110.0 . .
O4C C5C C6C 108.47(17) . .
H5CA C5C H5CB 108.4 . .
C6C C5C H5CA 110.0 . .
C6C C5C H5CB 110.0 . .
C5C C6C H6CA 110.1 . .
C5C C6C H6CB 110.1 . .
H6CA C6C H6CB 108.4 . .
O7C C6C C5C 108.08(17) . .
O7C C6C H6CA 110.1 . .
O7C C6C H6CB 110.1 . .
C6C O7C K1 116.00(12) . .
C6C O7C C8C 112.25(15) . .
C8C O7C K1 113.50(11) . .
O7C C8C H8CA 110.0 . .
O7C C8C H8CB 110.0 . .
O7C C8C C16C 108.61(17) . 2_576
H8CA C8C H8CB 108.3 . .
C16C C8C H8CA 110.0 2_576 .
C16C C8C H8CB 110.0 2_576 .
O1C C16C C8C 108.40(17) . 2_576
O1C C16C H16C 110.0 . .
O1C C16C H16D 110.0 . .
C8C C16C H16C 110.0 2_576 .
C8C C16C H16D 110.0 2_576 .
H16C C16C H16D 108.4 . .
C2K O1K K2 114.35(12) . .
C16K O1K K2 115.66(13) . .
C16K O1K C2K 112.22(16) . .
O1K C2K H2KA 110.1 . .
O1K C2K H2KB 110.1 . .
O1K C2K C3K 108.08(18) . .
H2KA C2K H2KB 108.4 . .
C3K C2K H2KA 110.1 . .
C3K C2K H2KB 110.1 . .
C2K C3K H3KA 110.1 . .
C2K C3K H3KB 110.1 . .
H3KA C3K H3KB 108.4 . .
O4K C3K C2K 108.07(18) . .
O4K C3K H3KA 110.1 . .
O4K C3K H3KB 110.1 . .
C3K O4K K2 113.28(12) . .
C5K O4K K2 116.47(12) . .
C5K O4K C3K 112.97(16) . .
O4K C5K H5KA 110.1 . .
O4K C5K H5KB 110.1 . .
O4K C5K C6K 108.22(18) . .
H5KA C5K H5KB 108.4 . .
C6K C5K H5KA 110.1 . .
C6K C5K H5KB 110.1 . .
C5K C6K H6KA 110.0 . .
C5K C6K H6KB 110.0 . .
H6KA C6K H6KB 108.4 . .
O7K C6K C5K 108.47(18) . .
O7K C6K H6KA 110.0 . .
O7K C6K H6KB 110.0 . .
C6K O7K K2 113.76(12) . .
C6K O7K C8K 111.98(16) . .
C8K O7K K2 110.54(12) . .
O7K C8K H8KA 110.0 . .
O7K C8K H8KB 110.0 . .
O7K C8K C16K 108.42(18) . 2_577
H8KA C8K H8KB 108.4 . .
C16K C8K H8KA 110.0 2_577 .
C16K C8K H8KB 110.0 2_577 .
O1K C16K C8K 108.48(18) . 2_577
O1K C16K H16A 110.0 . .
O1K C16K H16B 110.0 . .
C8K C16K H16A 110.0 2_577 .
C8K C16K H16B 110.0 2_577 .
H16A C16K H16B 108.4 . .
C301 O300 K1 130.49(16) . .
C304 O300 K1 119.65(16) . .
C304 O300 C301 109.9(2) . .
O300 C301 H30A 110.3 . .
O300 C301 H30B 110.3 . .
O300 C301 C302 106.9(2) . .
H30A C301 H30B 108.6 . .
C302 C301 H30A 110.3 . .
C302 C301 H30B 110.3 . .
C301 C302 H30C 110.8 . .
C301 C302 H30D 110.8 . .
H30C C302 H30D 108.9 . .
C303 C302 C301 104.7(3) . .
C303 C302 H30C 110.8 . .
C303 C302 H30D 110.8 . .
C302 C303 H30E 110.3 . .
C302 C303 H30F 110.3 . .
H30E C303 H30F 108.5 . .
C304 C303 C302 107.2(3) . .
C304 C303 H30E 110.3 . .
C304 C303 H30F 110.3 . .
O300 C304 C303 108.1(3) . .
O300 C304 H30G 110.1 . .
O300 C304 H30H 110.1 . .
C303 C304 H30G 110.1 . .
C303 C304 H30H 110.1 . .
H30G C304 H30H 108.4 . .
C101 O100 K2 115.7(4) . .
C104 O100 K2 130.4(7) . .
C104 O100 C101 111.4(7) . .
O100 C101 H10A 110.4 . .
O100 C101 H10B 110.4 . .
O100 C101 C102 106.5(4) . .
H10A C101 H10B 108.6 . .
C102 C101 H10A 110.4 . .
C102 C101 H10B 110.4 . .
C101 C102 H10C 111.7 . .
C101 C102 H10D 111.7 . .
C101 C102 C103 100.2(4) . .
H10C C102 H10D 109.5 . .
H10E C102 H10F 108.5 . .
C103 C102 H10C 111.7 . .
C103 C102 H10D 111.7 . .
C103 C102 H10E 110.2 . .
C103 C102 H10F 110.2 . .
C103 C102 C201 107.3(6) . .
C201 C102 H10E 110.2 . .
C201 C102 H10F 110.2 . .
C102 C103 H10G 111.2 . .
C102 C103 H10H 111.2 . .
C102 C103 H10I 110.7 . .
C102 C103 H10J 110.7 . .
C102 C103 C104 102.7(7) . .
H10G C103 H10H 109.1 . .
H10I C103 H10J 108.8 . .
C104 C103 H10G 111.2 . .
C104 C103 H10H 111.2 . .
C204 C103 C102 105.3(17) . .
C204 C103 H10I 110.7 . .
C204 C103 H10J 110.7 . .
O100 C104 C103 102.1(10) . .
O100 C104 H10K 111.3 . .
O100 C104 H10L 111.3 . .
C103 C104 H10K 111.3 . .
C103 C104 H10L 111.3 . .
H10K C104 H10L 109.2 . .
C201 O200 K2 112.7(9) . .
C201 O200 C204 105.7(18) . .
C204 O200 K2 134.0(17) . .
K2 C201 H20A 99.7 . .
K2 C201 H20B 72.3 . .
C102 C201 K2 146.3(8) . .
C102 C201 H20A 110.3 . .
C102 C201 H20B 110.3 . .
O200 C201 K2 46.0(7) . .
O200 C201 C102 107.0(10) . .
O200 C201 H20A 110.3 . .
O200 C201 H20B 110.3 . .
H20A C201 H20B 108.6 . .
C103 C204 O200 114(3) . .
C103 C204 H20C 108.7 . .
C103 C204 H20D 108.7 . .
O200 C204 H20C 108.7 . .
O200 C204 H20D 108.7 . .
H20C C204 H20D 107.6 . .

loop_
_geom_bond_atom_site_label_1
_geom_bond_atom_site_label_2
_geom_bond_distance
_geom_bond_site_symmetry_2
Co1 N1 1.9980(16) .
Co1 N2 1.9966(16) .
Co1 N11 2.0037(16) .
Co1 N21 2.0079(16) .
K1 O1C 2.7693(14) 2_576
K1 O1C 2.7693(14) .
K1 O4C 2.8015(14) 2_576
K1 O4C 2.8015(14) .
K1 O7C 2.8177(14) 2_576
K1 O7C 2.8177(14) .
K1 O300 2.7332(18) 2_576
K1 O300 2.7332(18) .
K2 O1K 2.7519(14) .
K2 O1K 2.7518(14) 2_577
K2 O4K 2.7995(14) .
K2 O4K 2.7996(14) 2_577
K2 O7K 2.8467(14) .
K2 O7K 2.8467(14) 2_577
K2 O100 2.720(6) 2_577
K2 O100 2.720(6) .
K2 O200 2.735(13) 2_577
K2 O200 2.735(13) .
K2 C201 3.506(14) .
K2 C201 3.506(14) 2_577
N1 C1 1.359(2) .
N1 C5 1.385(2) .
N2 C6 1.379(2) .
N2 C10 1.357(2) .
C1 H1 0.9500 .
C1 C2 1.369(3) .
C2 H2 0.9500 .
C2 C3 1.405(3) .
C3 H3 0.9500 .
C3 C4 1.371(3) .
C4 H4 0.9500 .
C4 C5 1.413(3) .
C5 C6 1.432(3) .
C6 C7 1.404(3) .
C7 H7 0.9500 .
C7 C8 1.365(3) .
C8 H8 0.9500 .
C8 C9 1.412(3) .
C9 H9 0.9500 .
C9 C10 1.360(3) .
C10 H10 0.9500 .
N11 Si11 1.7004(16) .
N11 Si12 1.6964(16) .
Si11 C111 1.884(2) .
Si11 C112 1.874(2) .
Si11 C113 1.885(2) .
C111 H11A 0.9800 .
C111 H11B 0.9800 .
C111 H11C 0.9800 .
C112 H11D 0.9800 .
C112 H11E 0.9800 .
C112 H11F 0.9800 .
C113 H11G 0.9800 .
C113 H11H 0.9800 .
C113 H11I 0.9800 .
Si12 C121 1.888(2) .
Si12 C122 1.886(2) .
Si12 C123 1.874(2) .
C121 H12A 0.9800 .
C121 H12B 0.9800 .
C121 H12C 0.9800 .
C122 H12D 0.9800 .
C122 H12E 0.9800 .
C122 H12F 0.9800 .
C123 H12G 0.9800 .
C123 H12H 0.9800 .
C123 H12I 0.9800 .
N21 Si21 1.6928(16) .
N21 Si22 1.6983(16) .
Si21 C211 1.871(2) .
Si21 C212 1.887(2) .
Si21 C213 1.887(2) .
C211 H21A 0.9800 .
C211 H21B 0.9800 .
C211 H21C 0.9800 .
C212 H21D 0.9800 .
C212 H21E 0.9800 .
C212 H21F 0.9800 .
C213 H21G 0.9800 .
C213 H21H 0.9800 .
C213 H21I 0.9800 .
Si22 C221 1.893(2) .
Si22 C222 1.877(2) .
Si22 C223 1.884(2) .
C221 H22A 0.9800 .
C221 H22B 0.9800 .
C221 H22C 0.9800 .
C222 H22D 0.9800 .
C222 H22E 0.9800 .
C222 H22F 0.9800 .
C223 H22G 0.9800 .
C223 H22H 0.9800 .
C223 H22I 0.9800 .
O1C C2C 1.424(2) .
O1C C16C 1.427(2) .
C2C H2CA 0.9900 .
C2C H2CB 0.9900 .
C2C C3C 1.497(3) .
C3C H3CA 0.9900 .
C3C H3CB 0.9900 .
C3C O4C 1.421(2) .
O4C C5C 1.426(2) .
C5C H5CA 0.9900 .
C5C H5CB 0.9900 .
C5C C6C 1.489(3) .
C6C H6CA 0.9900 .
C6C H6CB 0.9900 .
C6C O7C 1.424(2) .
O7C C8C 1.424(2) .
C8C H8CA 0.9900 .
C8C H8CB 0.9900 .
C8C C16C 1.495(3) 2_576
C16C H16C 0.9900 .
C16C H16D 0.9900 .
O1K C2K 1.423(2) .
O1K C16K 1.419(3) .
C2K H2KA 0.9900 .
C2K H2KB 0.9900 .
C2K C3K 1.495(3) .
C3K H3KA 0.9900 .
C3K H3KB 0.9900 .
C3K O4K 1.426(3) .
O4K C5K 1.419(3) .
C5K H5KA 0.9900 .
C5K H5KB 0.9900 .
C5K C6K 1.492(3) .
C6K H6KA 0.9900 .
C6K H6KB 0.9900 .
C6K O7K 1.420(3) .
O7K C8K 1.426(3) .
C8K H8KA 0.9900 .
C8K H8KB 0.9900 .
C8K C16K 1.495(3) 2_577
C16K H16A 0.9900 .
C16K H16B 0.9900 .
O300 C301 1.408(3) .
O300 C304 1.408(3) .
C301 H30A 0.9900 .
C301 H30B 0.9900 .
C301 C302 1.491(4) .
C302 H30C 0.9900 .
C302 H30D 0.9900 .
C302 C303 1.467(5) .
C303 H30E 0.9900 .
C303 H30F 0.9900 .
C303 C304 1.452(4) .
C304 H30G 0.9900 .
C304 H30H 0.9900 .
O100 C101 1.438(8) .
O100 C104 1.398(18) .
C101 H10A 0.9900 .
C101 H10B 0.9900 .
C101 C102 1.496(7) .
C102 H10C 0.9900 .
C102 H10D 0.9900 .
C102 H10E 0.9900 .
C102 H10F 0.9900 .
C102 C103 1.501(4) .
C102 C201 1.555(17) .
C103 H10G 0.9900 .
C103 H10H 0.9900 .
C103 H10I 0.9900 .
C103 H10J 0.9900 .
C103 C104 1.551(15) .
C103 C204 1.33(4) .
C104 H10K 0.9900 .
C104 H10L 0.9900 .
O200 C201 1.381(19) .
O200 C204 1.54(4) .
C201 H20A 0.9900 .
C201 H20B 0.9900 .
C204 H20C 0.9900 .
C204 H20D 0.9900 .

loop_
_geom_torsion_atom_site_label_1
_geom_torsion_atom_site_label_2
_geom_torsion_atom_site_label_3
_geom_torsion_atom_site_label_4
_geom_torsion
_geom_torsion_site_symmetry_1
_geom_torsion_site_symmetry_2
_geom_torsion_site_symmetry_3
_geom_torsion_site_symmetry_4
Co1 N1 C1 C2 167.82(16) . . . .
Co1 N1 C5 C4 -169.66(15) . . . .
Co1 N1 C5 C6 8.2(2) . . . .
Co1 N2 C6 C5 4.9(2) . . . .
Co1 N2 C6 C7 -173.20(15) . . . .
Co1 N2 C10 C9 171.86(15) . . . .
Co1 N11 Si11 C111 73.27(13) . . . .
Co1 N11 Si11 C112 -48.95(13) . . . .
Co1 N11 Si11 C113 -167.58(9) . . . .
Co1 N11 Si12 C121 -108.47(11) . . . .
Co1 N11 Si12 C122 130.59(10) . . . .
Co1 N11 Si12 C123 10.03(13) . . . .
Co1 N21 Si21 C211 8.46(13) . . . .
Co1 N21 Si21 C212 127.35(11) . . . .
Co1 N21 Si21 C213 -110.83(11) . . . .
Co1 N21 Si22 C221 174.86(10) . . . .
Co1 N21 Si22 C222 55.90(12) . . . .
Co1 N21 Si22 C223 -64.21(11) . . . .
K1 O1C C2C C3C -49.2(2) . . . .
K1 O1C C16C C8C 51.96(19) . . . 2_576
K1 O4C C5C C6C 48.5(2) . . . .
K1 O7C C8C C16C -47.99(19) . . . 2_576
K1 O300 C301 C302 -164.6(2) . . . .
K1 O300 C304 C303 174.0(3) . . . .
K2 O1K C2K C3K -51.8(2) . . . .
K2 O1K C16K C8K 48.2(2) . . . 2_577
K2 O4K C5K C6K 48.3(2) . . . .
K2 O7K C8K C16K -53.07(19) . . . 2_577
K2 O100 C101 C102 156.7(7) . . . .
K2 O100 C104 C103 -179.1(6) . . . .
K2 O200 C201 C102 -156.1(14) . . . .
K2 O200 C204 C103 143(2) . . . .
N1 C1 C2 C3 -0.3(3) . . . .
N1 C5 C6 N2 -8.5(2) . . . .
N1 C5 C6 C7 169.50(18) . . . .
N2 C6 C7 C8 0.7(3) . . . .
C1 N1 C5 C4 -1.8(3) . . . .
C1 N1 C5 C6 176.02(17) . . . .
C1 C2 C3 C4 -1.0(3) . . . .
C2 C3 C4 C5 0.8(3) . . . .
C3 C4 C5 N1 0.6(3) . . . .
C3 C4 C5 C6 -176.96(19) . . . .
C4 C5 C6 N2 169.19(18) . . . .
C4 C5 C6 C7 -12.8(3) . . . .
C5 N1 C1 C2 1.7(3) . . . .
C5 C6 C7 C8 -177.2(2) . . . .
C6 N2 C10 C9 1.5(3) . . . .
C6 C7 C8 C9 0.6(3) . . . .
C7 C8 C9 C10 -0.9(3) . . . .
C8 C9 C10 N2 -0.2(3) . . . .
C10 N2 C6 C5 176.36(17) . . . .
C10 N2 C6 C7 -1.7(3) . . . .
Si11 N11 Si12 C121 50.61(14) . . . .
Si11 N11 Si12 C122 -70.33(14) . . . .
Si11 N11 Si12 C123 169.12(11) . . . .
Si12 N11 Si11 C111 -86.47(14) . . . .
Si12 N11 Si11 C112 151.31(12) . . . .
Si12 N11 Si11 C113 32.68(15) . . . .
Si21 N21 Si22 C221 11.31(15) . . . .
Si21 N21 Si22 C222 -107.64(13) . . . .
Si21 N21 Si22 C223 132.25(12) . . . .
Si22 N21 Si21 C211 171.37(12) . . . .
Si22 N21 Si21 C212 -69.75(14) . . . .
Si22 N21 Si21 C213 52.08(15) . . . .
O1C C2C C3C O4C 67.8(2) . . . .
C2C O1C C16C C8C -177.24(17) . . . 2_576
C2C C3C O4C K1 -50.45(19) . . . .
C2C C3C O4C C5C 176.64(17) . . . .
C3C O4C C5C C6C 179.31(17) . . . .
O4C C5C C6C O7C -63.6(2) . . . .
C5C C6C O7C K1 48.8(2) . . . .
C5C C6C O7C C8C -178.43(17) . . . .
C6C O7C C8C C16C 178.03(17) . . . 2_576
C16C O1C C2C C3C 179.89(17) . . . .
O1K C2K C3K O4K 67.6(2) . . . .
C2K O1K C16K C8K -178.18(18) . . . 2_577
C2K C3K O4K K2 -49.11(19) . . . .
C2K C3K O4K C5K 175.70(18) . . . .
C3K O4K C5K C6K -178.01(18) . . . .
O4K C5K C6K O7K -65.9(2) . . . .
C5K C6K O7K K2 51.0(2) . . . .
C5K C6K O7K C8K 177.24(18) . . . .
C6K O7K C8K C16K 178.96(18) . . . 2_577
C16K O1K C2K C3K 173.94(19) . . . .
O300 C301 C302 C303 -18.3(4) . . . .
C301 O300 C304 C303 -5.9(4) . . . .
C301 C302 C303 C304 14.7(5) . . . .
C302 C303 C304 O300 -6.1(5) . . . .
C304 O300 C301 C302 15.2(4) . . . .
O100 C101 C102 C103 30.0(5) . . . .
C101 O100 C104 C103 -18.0(12) . . . .
C101 C102 C103 C104 -40.0(8) . . . .
C102 C103 C104 O100 36.6(11) . . . .
C102 C103 C204 O200 7(3) . . . .
C103 C102 C201 K2 -26(2) . . . .
C103 C102 C201 O200 6.0(12) . . . .
C104 O100 C101 C102 -7.4(9) . . . .
C201 C102 C103 C204 -8(2) . . . .
C201 O200 C204 C103 -3(3) . . . .
C204 O200 C201 K2 154(2) . . . .
C204 O200 C201 C102 -2(2) . . . .
